data_2229301
loop_
_publ_author_name
'Wang, Huan-Huan'
'Gao, Qian'
'Cui, Yue'
'Wang, Lin'
'Xie, Ya-Bo'

_publ_section_title
;
 [\m~2~-Bis(diphenylphosphanyl)methane][\m~3~-bis(diphenylphosphanyl)methyl]trichloridotetragold(I)
 tetrahydrofuran disolvate
;
_journal_coeditor_code YA2134
_journal_issue 2
_journal_name_full 'Acta Crystallographica Section E'
_journal_page_first m150
_journal_page_last m151
_journal_paper_doi 10.1107/S1600536810054115
_journal_volume 67
_journal_year 2011
_chemical_formula_iupac '[Au4 (C25 H21 P2) Cl3 (C25 H22 P2)], 2C4 H8 O'
_chemical_formula_moiety 'C50 H43 Au4 Cl3 P4, 2(C4 H8 O)'
_chemical_formula_sum 'C58 H59 Au4 Cl3 O2 P4'
_chemical_formula_weight 1806.15
_chemical_name_systematic
;
[\m~2~-Bis(diphenylphosphanyl)methane][\m~3~-bis(diphenylphosphanyl)methyl]\
trichloridotetragold(I) tetrahydrofuran disolvate
;
_space_group_IT_number 14
_symmetry_cell_setting monoclinic
_symmetry_space_group_name_Hall '-P 2yn'
_symmetry_space_group_name_H-M 'P 1 21/n 1'
_atom_sites_solution_hydrogens geom
_atom_sites_solution_primary direct
_atom_sites_solution_secondary difmap
_audit_creation_method SHELXL-97
_cell_angle_alpha 90.00
_cell_angle_beta 104.9810(10)
_cell_angle_gamma 90.00
_cell_formula_units_Z 4
_cell_length_a 14.9822(6)
_cell_length_b 14.6274(6)
_cell_length_c 27.1356(10)
_cell_measurement_reflns_used 9747
_cell_measurement_temperature 100(2)
_cell_measurement_theta_max 28.3
_cell_measurement_theta_min 2.26
_cell_volume 5744.7(4)
_computing_cell_refinement 'SAINT (Bruker, 1998)'
_computing_data_collection 'SMART (Bruker, 1998)'
_computing_data_reduction 'SAINT (Bruker, 1998)'
_computing_molecular_graphics 'SHELXTL (Sheldrick, 2008)'
_computing_publication_material 'SHELXTL (Sheldrick, 2008)'
_computing_structure_refinement 'SHELXL97 (Sheldrick, 2008)'
_computing_structure_solution 'SHELXS97 (Sheldrick, 2008)'
_diffrn_ambient_temperature 100(2)
_diffrn_measured_fraction_theta_full 0.998
_diffrn_measured_fraction_theta_max 0.998
_diffrn_measurement_device_type 'Bruker SMART CCD area-detector'
_diffrn_measurement_method 'phi and omega scans'
_diffrn_radiation_monochromator graphite
_diffrn_radiation_source 'fine-focus sealed tube'
_diffrn_radiation_type MoK\a
_diffrn_radiation_wavelength 0.71073
_diffrn_reflns_av_R_equivalents 0.034
_diffrn_reflns_av_sigmaI/netI 0.039
_diffrn_reflns_limit_h_max 15
_diffrn_reflns_limit_h_min -18
_diffrn_reflns_limit_k_max 16
_diffrn_reflns_limit_k_min -17
_diffrn_reflns_limit_l_max 32
_diffrn_reflns_limit_l_min -32
_diffrn_reflns_number 31460
_diffrn_reflns_theta_full 25.50
_diffrn_reflns_theta_max 25.5
_diffrn_reflns_theta_min 1.4
_diffrn_standards_decay_% 0
_diffrn_standards_interval_count 0
_diffrn_standards_interval_time 0
_diffrn_standards_number 0
_exptl_absorpt_coefficient_mu 10.47
_exptl_absorpt_correction_T_max 0.152
_exptl_absorpt_correction_T_min 0.115
_exptl_absorpt_correction_type multi-scan
_exptl_absorpt_process_details '(SADABS; Bruker, 1998)'
_exptl_crystal_colour colorless
_exptl_crystal_density_diffrn 2.088
_exptl_crystal_density_method 'not measured'
_exptl_crystal_description block
_exptl_crystal_F_000 3400
_exptl_crystal_size_max 0.22
_exptl_crystal_size_mid 0.20
_exptl_crystal_size_min 0.18
_refine_diff_density_max 1.32
_refine_diff_density_min -0.61
_refine_ls_extinction_method none
_refine_ls_goodness_of_fit_ref 0.99
_refine_ls_hydrogen_treatment constr
_refine_ls_matrix_type full
_refine_ls_number_parameters 640
_refine_ls_number_reflns 10683
_refine_ls_number_restraints 0
_refine_ls_restrained_S_all 0.99
_refine_ls_R_factor_all 0.036
_refine_ls_R_factor_gt 0.027
_refine_ls_shift/su_max 0.002
_refine_ls_shift/su_mean 0.000
_refine_ls_structure_factor_coef Fsqd
_refine_ls_weighting_details 'calc w=1/[\s^2^(Fo^2^)+(0.0278P)^2^] where P=(Fo^2^+2Fc^2^)/3'
_refine_ls_weighting_scheme calc
_refine_ls_wR_factor_gt 0.056
_refine_ls_wR_factor_ref 0.058
_reflns_number_gt 9041
_reflns_number_total 10683
_reflns_threshold_expression I>2\s(I)
_cod_data_source_file ya2134.cif
_cod_data_source_block I
_cod_original_sg_symbol_H-M 'P 21/n'
_cod_database_code 2229301
_cod_database_fobs_code 2229301

loop_
_symmetry_equiv_pos_as_xyz
'x, y, z'
'-x+1/2, y+1/2, -z+1/2'
'-x, -y, -z'
'x-1/2, -y-1/2, z-1/2'

loop_
_atom_site_type_symbol
_atom_site_label
_atom_site_fract_x
_atom_site_fract_y
_atom_site_fract_z
_atom_site_U_iso_or_equiv
_atom_site_adp_type
_atom_site_calc_flag
_atom_site_refinement_flags
_atom_site_occupancy
_atom_site_disorder_assembly
_atom_site_disorder_group
Au Au1 0.821477(13) 0.165214(13) 0.399909(7) 0.01754(5) Uani d . 1 . .
Au Au2 0.729665(13) 0.371899(13) 0.398530(7) 0.01955(5) Uani d . 1 . .
Au Au3 0.830843(12) 0.267477(13) 0.528113(7) 0.01567(5) Uani d . 1 . .
Au Au4 0.821891(13) 0.276224(13) 0.648058(8) 0.01946(5) Uani d . 1 . .
Cl Cl1 0.92100(8) 0.18934(9) 0.34889(5) 0.0225(3) Uani d . 1 . .
Cl Cl2 0.80684(10) 0.44543(10) 0.34719(5) 0.0330(3) Uani d . 1 . .
Cl Cl4 0.70061(9) 0.17746(9) 0.63746(5) 0.0295(3) Uani d . 1 . .
P P1 0.73048(9) 0.12581(9) 0.45001(5) 0.0168(3) Uani d . 1 . .
P P2 0.64608(9) 0.31387(9) 0.44833(5) 0.0175(3) Uani d . 1 . .
P P3 0.97673(9) 0.31433(9) 0.56659(5) 0.0161(3) Uani d . 1 . .
P P4 0.93872(9) 0.37510(9) 0.66646(5) 0.0167(3) Uani d . 1 . .
O O1 0.4371(3) 0.2321(3) 0.54344(19) 0.0568(13) Uani d . 1 . .
O O2 0.4516(4) 0.4614(3) 0.26736(19) 0.0697(16) Uani d . 1 . .
C C1 0.6251(3) 0.0689(3) 0.41479(18) 0.0180(11) Uani d . 1 . .
C C2 0.5989(4) 0.0764(4) 0.3627(2) 0.0346(15) Uani d . 1 . .
H H2A 0.6367 0.1085 0.3454 0.041 Uiso calc R 1 . .
C C3 0.5162(4) 0.0368(5) 0.3354(2) 0.0451(18) Uani d . 1 . .
H H3A 0.4968 0.0439 0.2994 0.054 Uiso calc R 1 . .
C C4 0.4635(4) -0.0115(4) 0.3596(2) 0.0356(15) Uani d . 1 . .
H H4A 0.4077 -0.0390 0.3406 0.043 Uiso calc R 1 . .
C C5 0.4906(4) -0.0209(4) 0.4121(2) 0.0335(14) Uani d . 1 . .
H H5A 0.4541 -0.0556 0.4291 0.040 Uiso calc R 1 . .
C C6 0.5703(4) 0.0200(4) 0.4393(2) 0.0277(13) Uani d . 1 . .
H H6A 0.5882 0.0147 0.4754 0.033 Uiso calc R 1 . .
C C7 0.8515(4) -0.0167(4) 0.4873(2) 0.0282(13) Uani d . 1 . .
H H7A 0.8688 -0.0110 0.4562 0.034 Uiso calc R 1 . .
C C8 0.8916(4) -0.0829(4) 0.5219(2) 0.0406(16) Uani d . 1 . .
H H8A 0.9359 -0.1231 0.5143 0.049 Uiso calc R 1 . .
C C9 0.8682(4) -0.0914(4) 0.5676(2) 0.0323(14) Uani d . 1 . .
H H9A 0.8961 -0.1376 0.5912 0.039 Uiso calc R 1 . .
C C10 0.8047(4) -0.0332(4) 0.5790(2) 0.0304(13) Uani d . 1 . .
H H10A 0.7889 -0.0390 0.6105 0.036 Uiso calc R 1 . .
C C11 0.7632(4) 0.0346(3) 0.54457(19) 0.0228(12) Uani d . 1 . .
H H11A 0.7199 0.0756 0.5527 0.027 Uiso calc R 1 . .
C C12 0.7862(3) 0.0416(3) 0.49766(18) 0.0190(11) Uani d . 1 . .
C C13 0.7005(3) 0.2186(3) 0.48621(18) 0.0150(10) Uani d . 1 . .
H H13A 0.6628 0.1967 0.5094 0.018 Uiso calc R 1 . .
C C14 0.5300(3) 0.2836(3) 0.4117(2) 0.0230(12) Uani d . 1 . .
C C15 0.4999(4) 0.3097(4) 0.3611(2) 0.0353(15) Uani d . 1 . .
H H15A 0.5399 0.3431 0.3456 0.042 Uiso calc R 1 . .
C C16 0.4112(4) 0.2871(5) 0.3327(3) 0.0431(17) Uani d . 1 . .
H H16A 0.3900 0.3058 0.2982 0.052 Uiso calc R 1 . .
C C17 0.3556(5) 0.2382(5) 0.3550(3) 0.0507(19) Uani d . 1 . .
H H17A 0.2950 0.2233 0.3355 0.061 Uiso calc R 1 . .
C C18 0.3839(4) 0.2096(4) 0.4047(3) 0.0422(17) Uani d . 1 . .
H H18A 0.3442 0.1736 0.4191 0.051 Uiso calc R 1 . .
C C19 0.4719(4) 0.2338(4) 0.4341(3) 0.0336(14) Uani d . 1 . .
H H19A 0.4917 0.2164 0.4689 0.040 Uiso calc R 1 . .
C C20 0.6101(3) 0.4881(3) 0.4785(2) 0.0230(12) Uani d . 1 . .
H H20A 0.6003 0.5029 0.4434 0.028 Uiso calc R 1 . .
C C21 0.6037(4) 0.5561(4) 0.5126(2) 0.0282(13) Uani d . 1 . .
H H21A 0.5884 0.6168 0.5009 0.034 Uiso calc R 1 . .
C C22 0.6198(3) 0.5354(4) 0.5637(2) 0.0280(13) Uani d . 1 . .
H H22A 0.6185 0.5824 0.5876 0.034 Uiso calc R 1 . .
C C23 0.6378(4) 0.4463(4) 0.5800(2) 0.0303(13) Uani d . 1 . .
H H23A 0.6470 0.4322 0.6152 0.036 Uiso calc R 1 . .
C C24 0.6427(3) 0.3773(4) 0.5459(2) 0.0233(12) Uani d . 1 . .
H H24A 0.6542 0.3160 0.5574 0.028 Uiso calc R 1 . .
C C25 0.6304(3) 0.3988(3) 0.49429(19) 0.0190(11) Uani d . 1 . .
C C26 1.0386(3) 0.3562(3) 0.52206(19) 0.0171(11) Uani d . 1 . .
C C27 1.0185(4) 0.3184(3) 0.47360(19) 0.0215(12) Uani d . 1 . .
H H27A 0.9694 0.2757 0.4638 0.026 Uiso calc R 1 . .
C C28 1.0685(4) 0.3417(4) 0.4394(2) 0.0246(12) Uani d . 1 . .
H H28A 1.0538 0.3152 0.4063 0.030 Uiso calc R 1 . .
C C29 1.1403(3) 0.4036(4) 0.4535(2) 0.0236(12) Uani d . 1 . .
H H29A 1.1767 0.4183 0.4306 0.028 Uiso calc R 1 . .
C C30 1.1587(4) 0.4440(4) 0.5008(2) 0.0287(13) Uani d . 1 . .
H H30A 1.2064 0.4883 0.5100 0.034 Uiso calc R 1 . .
C C31 1.1088(4) 0.4211(4) 0.5351(2) 0.0271(13) Uani d . 1 . .
H H31A 1.1222 0.4496 0.5677 0.033 Uiso calc R 1 . .
C C32 1.1373(4) 0.2379(4) 0.6298(2) 0.0248(12) Uani d . 1 . .
H H32A 1.1635 0.2973 0.6307 0.030 Uiso calc R 1 . .
C C33 1.1891(4) 0.1670(4) 0.6566(2) 0.0280(13) Uani d . 1 . .
H H33A 1.2502 0.1780 0.6765 0.034 Uiso calc R 1 . .
C C34 1.1521(4) 0.0800(4) 0.6544(2) 0.0280(13) Uani d . 1 . .
H H34A 1.1883 0.0315 0.6725 0.034 Uiso calc R 1 . .
C C35 1.0638(4) 0.0636(3) 0.6265(2) 0.0266(13) Uani d . 1 . .
H H35A 1.0388 0.0037 0.6251 0.032 Uiso calc R 1 . .
C C36 1.0102(4) 0.1348(3) 0.59980(19) 0.0207(11) Uani d . 1 . .
H H36A 0.9486 0.1235 0.5805 0.025 Uiso calc R 1 . .
C C37 1.0472(3) 0.2224(3) 0.60168(19) 0.0186(11) Uani d . 1 . .
C C38 0.9833(3) 0.4068(3) 0.61248(18) 0.0163(11) Uani d . 1 . .
H H38A 1.0485 0.4260 0.6253 0.020 Uiso calc R 1 . .
H H38B 0.9478 0.4598 0.5949 0.020 Uiso calc R 1 . .
C C39 0.9083(3) 0.4827(3) 0.69037(18) 0.0182(11) Uani d . 1 . .
C C40 0.9591(3) 0.5624(3) 0.68955(19) 0.0211(11) Uani d . 1 . .
H H40A 1.0100 0.5619 0.6747 0.025 Uiso calc R 1 . .
C C41 0.9355(4) 0.6418(4) 0.7103(2) 0.0272(13) Uani d . 1 . .
H H41A 0.9708 0.6956 0.7100 0.033 Uiso calc R 1 . .
C C42 0.8605(4) 0.6442(4) 0.7316(2) 0.0303(13) Uani d . 1 . .
H H42A 0.8445 0.6992 0.7458 0.036 Uiso calc R 1 . .
C C43 0.8097(4) 0.5655(4) 0.7319(2) 0.0303(13) Uani d . 1 . .
H H43A 0.7583 0.5666 0.7463 0.036 Uiso calc R 1 . .
C C44 0.8327(3) 0.4859(4) 0.71156(19) 0.0228(12) Uani d . 1 . .
H H44A 0.7970 0.4324 0.7119 0.027 Uiso calc R 1 . .
C C45 1.0375(4) 0.2417(4) 0.73054(19) 0.0224(12) Uani d . 1 . .
H H45A 0.9816 0.2076 0.7215 0.027 Uiso calc R 1 . .
C C46 1.1162(4) 0.2022(4) 0.76134(19) 0.0245(12) Uani d . 1 . .
H H46A 1.1150 0.1412 0.7732 0.029 Uiso calc R 1 . .
C C47 1.1964(4) 0.2527(3) 0.77444(19) 0.0235(12) Uani d . 1 . .
H H47A 1.2511 0.2258 0.7951 0.028 Uiso calc R 1 . .
C C48 1.1986(4) 0.3414(4) 0.75816(19) 0.0243(12) Uani d . 1 . .
H H48A 1.2544 0.3755 0.7680 0.029 Uiso calc R 1 . .
C C49 1.1199(3) 0.3813(4) 0.72746(19) 0.0199(11) Uani d . 1 . .
H H49A 1.1209 0.4429 0.7165 0.024 Uiso calc R 1 . .
C C50 1.0389(3) 0.3297(3) 0.71279(18) 0.0162(11) Uani d . 1 . .
C C51 0.4491(5) 0.2656(5) 0.5949(3) 0.054(2) Uani d . 1 . .
H H51A 0.4890 0.3206 0.6008 0.065 Uiso calc R 1 . .
H H51B 0.4780 0.2182 0.6200 0.065 Uiso calc R 1 . .
C C52 0.3534(5) 0.2887(6) 0.5999(3) 0.070(3) Uani d . 1 . .
H H52A 0.3490 0.2831 0.6356 0.084 Uiso calc R 1 . .
H H52B 0.3338 0.3508 0.5870 0.084 Uiso calc R 1 . .
C C53 0.2995(6) 0.2156(7) 0.5663(3) 0.077(3) Uani d . 1 . .
H H53A 0.3036 0.1570 0.5851 0.093 Uiso calc R 1 . .
H H53B 0.2337 0.2332 0.5540 0.093 Uiso calc R 1 . .
C C54 0.3414(5) 0.2074(5) 0.5243(3) 0.058(2) Uani d . 1 . .
H H54A 0.3360 0.1439 0.5112 0.069 Uiso calc R 1 . .
H H54B 0.3106 0.2488 0.4961 0.069 Uiso calc R 1 . .
C C55 0.4912(7) 0.5337(6) 0.3012(3) 0.080(3) Uani d . 1 . .
H H55A 0.5592 0.5338 0.3070 0.096 Uiso calc R 1 . .
H H55B 0.4766 0.5255 0.3344 0.096 Uiso calc R 1 . .
C C56 0.4515(8) 0.6222(6) 0.2772(3) 0.112(4) Uani d . 1 . .
H H56A 0.5011 0.6650 0.2744 0.134 Uiso calc R 1 . .
H H56B 0.4128 0.6515 0.2972 0.134 Uiso calc R 1 . .
C C57 0.3939(5) 0.5940(5) 0.2249(3) 0.0517(18) Uani d . 1 . .
H H57A 0.3272 0.5945 0.2235 0.062 Uiso calc R 1 . .
H H57B 0.4049 0.6350 0.1981 0.062 Uiso calc R 1 . .
C C58 0.4262(6) 0.5006(5) 0.2190(3) 0.058(2) Uani d . 1 . .
H H58A 0.3763 0.4645 0.1963 0.070 Uiso calc R 1 . .
H H58B 0.4797 0.5023 0.2040 0.070 Uiso calc R 1 . .

loop_
_atom_site_aniso_label
_atom_site_aniso_U_11
_atom_site_aniso_U_22
_atom_site_aniso_U_33
_atom_site_aniso_U_12
_atom_site_aniso_U_13
_atom_site_aniso_U_23
Au1 0.01512(11) 0.01976(11) 0.01662(11) -0.00144(8) 0.00206(8) -0.00055(8)
Au2 0.02057(11) 0.01999(11) 0.01713(11) -0.00422(8) 0.00314(9) -0.00074(8)
Au3 0.01249(10) 0.01809(10) 0.01494(11) -0.00262(7) 0.00085(8) -0.00149(7)
Au4 0.01640(11) 0.02231(11) 0.01836(11) -0.00511(8) 0.00215(9) 0.00039(8)
Cl1 0.0166(7) 0.0295(7) 0.0206(7) 0.0000(5) 0.0035(5) 0.0009(5)
Cl2 0.0441(9) 0.0331(8) 0.0253(8) -0.0208(6) 0.0152(7) -0.0065(6)
Cl4 0.0243(7) 0.0347(8) 0.0292(8) -0.0154(6) 0.0063(6) -0.0004(6)
P1 0.0166(7) 0.0174(7) 0.0146(7) -0.0021(5) 0.0011(6) -0.0001(5)
P2 0.0131(7) 0.0199(7) 0.0173(7) -0.0013(5) -0.0003(6) -0.0008(5)
P3 0.0141(7) 0.0179(7) 0.0154(7) -0.0029(5) 0.0022(6) -0.0009(5)
P4 0.0156(7) 0.0178(7) 0.0151(7) -0.0014(5) 0.0010(6) 0.0008(5)
O1 0.053(3) 0.062(3) 0.057(3) 0.003(2) 0.017(3) -0.002(3)
O2 0.115(5) 0.045(3) 0.049(3) 0.027(3) 0.019(3) 0.008(3)
C1 0.020(3) 0.015(3) 0.016(3) -0.003(2) 0.000(2) -0.001(2)
C2 0.034(4) 0.048(4) 0.019(3) -0.026(3) 0.002(3) 0.006(3)
C3 0.049(4) 0.063(5) 0.017(3) -0.029(3) -0.003(3) 0.000(3)
C4 0.027(3) 0.046(4) 0.028(3) -0.023(3) -0.003(3) -0.001(3)
C5 0.033(4) 0.039(4) 0.029(3) -0.018(3) 0.010(3) 0.001(3)
C6 0.026(3) 0.037(3) 0.016(3) -0.011(3) -0.002(2) -0.001(2)
C7 0.034(3) 0.027(3) 0.022(3) 0.007(2) 0.004(3) -0.001(2)
C8 0.039(4) 0.037(4) 0.041(4) 0.019(3) 0.002(3) 0.002(3)
C9 0.033(4) 0.023(3) 0.032(3) 0.002(3) -0.008(3) 0.010(3)
C10 0.034(3) 0.027(3) 0.026(3) -0.005(3) 0.000(3) 0.005(2)
C11 0.021(3) 0.019(3) 0.023(3) -0.004(2) -0.002(2) 0.000(2)
C12 0.019(3) 0.020(3) 0.014(3) -0.004(2) -0.002(2) 0.001(2)
C13 0.008(2) 0.022(3) 0.013(3) -0.0027(19) 0.001(2) 0.000(2)
C14 0.017(3) 0.018(3) 0.031(3) 0.003(2) 0.000(2) -0.002(2)
C15 0.026(3) 0.048(4) 0.027(3) 0.006(3) 0.000(3) -0.010(3)
C16 0.023(3) 0.058(5) 0.041(4) 0.005(3) -0.005(3) -0.010(3)
C17 0.028(4) 0.042(4) 0.065(5) 0.003(3) -0.020(4) -0.010(4)
C18 0.027(4) 0.033(4) 0.062(5) -0.012(3) 0.002(3) 0.004(3)
C19 0.019(3) 0.025(3) 0.051(4) 0.000(2) 0.000(3) 0.000(3)
C20 0.017(3) 0.023(3) 0.029(3) 0.000(2) 0.007(2) 0.000(2)
C21 0.021(3) 0.024(3) 0.041(4) -0.002(2) 0.010(3) 0.000(3)
C22 0.014(3) 0.034(3) 0.034(3) -0.002(2) 0.003(3) -0.014(3)
C23 0.022(3) 0.045(4) 0.023(3) 0.007(3) 0.004(3) -0.006(3)
C24 0.017(3) 0.026(3) 0.026(3) 0.003(2) 0.004(2) -0.002(2)
C25 0.011(3) 0.022(3) 0.023(3) -0.006(2) 0.003(2) -0.003(2)
C26 0.017(3) 0.016(3) 0.017(3) 0.005(2) 0.002(2) 0.004(2)
C27 0.022(3) 0.020(3) 0.023(3) -0.004(2) 0.005(2) 0.003(2)
C28 0.029(3) 0.024(3) 0.020(3) -0.002(2) 0.005(3) -0.004(2)
C29 0.017(3) 0.030(3) 0.025(3) 0.005(2) 0.007(2) 0.006(2)
C30 0.022(3) 0.034(3) 0.030(3) -0.009(2) 0.006(3) -0.005(3)
C31 0.019(3) 0.040(3) 0.021(3) -0.011(2) 0.003(2) -0.007(3)
C32 0.020(3) 0.026(3) 0.026(3) -0.004(2) 0.001(2) -0.006(2)
C33 0.015(3) 0.034(3) 0.030(3) 0.005(2) -0.003(3) -0.003(3)
C34 0.032(3) 0.027(3) 0.025(3) 0.011(2) 0.008(3) 0.003(2)
C35 0.037(4) 0.014(3) 0.029(3) 0.000(2) 0.008(3) 0.002(2)
C36 0.024(3) 0.019(3) 0.019(3) -0.002(2) 0.005(2) -0.003(2)
C37 0.017(3) 0.020(3) 0.017(3) 0.002(2) 0.001(2) -0.002(2)
C38 0.015(3) 0.016(3) 0.018(3) -0.002(2) 0.004(2) -0.002(2)
C39 0.019(3) 0.019(3) 0.015(3) 0.004(2) 0.001(2) 0.002(2)
C40 0.021(3) 0.023(3) 0.019(3) 0.002(2) 0.004(2) 0.003(2)
C41 0.027(3) 0.019(3) 0.033(3) -0.004(2) 0.005(3) 0.001(2)
C42 0.030(3) 0.032(3) 0.029(3) 0.007(3) 0.008(3) -0.005(3)
C43 0.031(3) 0.036(4) 0.025(3) 0.006(3) 0.009(3) 0.000(3)
C44 0.018(3) 0.029(3) 0.021(3) -0.002(2) 0.005(2) -0.001(2)
C45 0.025(3) 0.026(3) 0.016(3) -0.004(2) 0.007(2) -0.001(2)
C46 0.030(3) 0.024(3) 0.017(3) 0.005(2) 0.001(2) 0.005(2)
C47 0.027(3) 0.024(3) 0.015(3) 0.005(2) -0.002(2) -0.001(2)
C48 0.020(3) 0.031(3) 0.018(3) -0.005(2) -0.001(2) -0.003(2)
C49 0.019(3) 0.022(3) 0.016(3) -0.005(2) 0.001(2) -0.001(2)
C50 0.017(3) 0.021(3) 0.009(2) -0.001(2) 0.000(2) 0.000(2)
C51 0.050(5) 0.074(6) 0.043(4) -0.007(4) 0.017(4) -0.006(4)
C52 0.051(5) 0.098(7) 0.073(6) -0.031(4) 0.037(5) -0.020(5)
C53 0.077(6) 0.105(8) 0.061(6) -0.028(5) 0.036(5) -0.040(5)
C54 0.048(5) 0.053(5) 0.075(6) -0.017(4) 0.022(4) -0.008(4)
C55 0.115(8) 0.070(6) 0.045(5) 0.032(5) 0.002(5) 0.000(4)
C56 0.195(12) 0.051(6) 0.057(6) 0.022(6) -0.025(7) 0.005(4)
C57 0.062(5) 0.041(4) 0.050(5) 0.001(3) 0.011(4) 0.009(3)
C58 0.078(6) 0.055(5) 0.043(5) 0.014(4) 0.019(4) 0.003(4)

loop_
_atom_type_symbol
_atom_type_description
_atom_type_scat_dispersion_real
_atom_type_scat_dispersion_imag
_atom_type_scat_source
C C 0.0033 0.0016 'International Tables Vol C Tables 4.2.6.8 and 6.1.1.4'
H H 0.0000 0.0000 'International Tables Vol C Tables 4.2.6.8 and 6.1.1.4'
N N 0.0061 0.0033 'International Tables Vol C Tables 4.2.6.8 and 6.1.1.4'
P P 0.1023 0.0942 'International Tables Vol C Tables 4.2.6.8 and 6.1.1.4'
Au Au -2.0133 8.8022 'International Tables Vol C Tables 4.2.6.8 and 6.1.1.4'
Cl Cl 0.1484 0.1585 'International Tables Vol C Tables 4.2.6.8 and 6.1.1.4'
O O 0.0106 0.0060 'International Tables Vol C Tables 4.2.6.8 and 6.1.1.4'

loop_
_geom_angle_atom_site_label_1
_geom_angle_atom_site_label_2
_geom_angle_atom_site_label_3
_geom_angle_site_symmetry_1
_geom_angle_site_symmetry_3
_geom_angle
_geom_angle_publ_flag
P1 Au1 Cl1 . . 173.66(5) ?
P1 Au1 Au2 . . 85.73(3) ?
Cl1 Au1 Au2 . . 100.61(3) ?
P2 Au2 Cl2 . . 173.98(5) ?
P2 Au2 Au1 . . 86.70(3) ?
Cl2 Au2 Au1 . . 99.29(4) ?
C13 Au3 P3 . . 174.14(13) ?
C13 Au3 Au4 . . 106.05(13) ?
P3 Au3 Au4 . . 79.29(3) ?
P4 Au4 Cl4 . . 174.11(5) ?
P4 Au4 Au3 . . 90.94(3) ?
Cl4 Au4 Au3 . . 94.90(3) ?
C13 P1 C1 . . 109.0(2) ?
C13 P1 C12 . . 104.8(2) ?
C1 P1 C12 . . 103.8(2) ?
C13 P1 Au1 . . 114.53(16) ?
C1 P1 Au1 . . 112.38(16) ?
C12 P1 Au1 . . 111.48(17) ?
C13 P2 C25 . . 104.9(2) ?
C13 P2 C14 . . 110.6(2) ?
C25 P2 C14 . . 105.4(2) ?
C13 P2 Au2 . . 113.49(16) ?
C25 P2 Au2 . . 110.31(16) ?
C14 P2 Au2 . . 111.61(18) ?
C26 P3 C37 . . 105.7(2) ?
C26 P3 C38 . . 105.0(2) ?
C37 P3 C38 . . 105.6(2) ?
C26 P3 Au3 . . 113.18(17) ?
C37 P3 Au3 . . 112.17(17) ?
C38 P3 Au3 . . 114.40(16) ?
C39 P4 C50 . . 108.1(2) ?
C39 P4 C38 . . 104.3(2) ?
C50 P4 C38 . . 104.0(2) ?
C39 P4 Au4 . . 112.97(17) ?
C50 P4 Au4 . . 112.27(16) ?
C38 P4 Au4 . . 114.55(16) ?
C54 O1 C51 . . 107.4(5) ?
C58 O2 C55 . . 105.6(6) ?
C2 C1 C6 . . 119.4(5) ?
C2 C1 P1 . . 118.9(4) ?
C6 C1 P1 . . 121.7(4) ?
C1 C2 C3 . . 119.6(5) ?
C1 C2 H2A . . 120.2 ?
C3 C2 H2A . . 120.2 ?
C4 C3 C2 . . 120.6(6) ?
C4 C3 H3A . . 119.7 ?
C2 C3 H3A . . 119.7 ?
C3 C4 C5 . . 120.0(5) ?
C3 C4 H4A . . 120.0 ?
C5 C4 H4A . . 120.0 ?
C6 C5 C4 . . 119.7(5) ?
C6 C5 H5A . . 120.1 ?
C4 C5 H5A . . 120.1 ?
C5 C6 C1 . . 120.7(5) ?
C5 C6 H6A . . 119.7 ?
C1 C6 H6A . . 119.7 ?
C8 C7 C12 . . 120.3(5) ?
C8 C7 H7A . . 119.9 ?
C12 C7 H7A . . 119.9 ?
C7 C8 C9 . . 120.7(6) ?
C7 C8 H8A . . 119.7 ?
C9 C8 H8A . . 119.7 ?
C10 C9 C8 . . 119.9(5) ?
C10 C9 H9A . . 120.1 ?
C8 C9 H9A . . 120.1 ?
C9 C10 C11 . . 120.5(5) ?
C9 C10 H10A . . 119.7 ?
C11 C10 H10A . . 119.7 ?
C10 C11 C12 . . 119.1(5) ?
C10 C11 H11A . . 120.4 ?
C12 C11 H11A . . 120.4 ?
C7 C12 C11 . . 119.5(5) ?
C7 C12 P1 . . 119.4(4) ?
C11 C12 P1 . . 121.1(4) ?
P2 C13 P1 . . 114.4(3) ?
P2 C13 Au3 . . 105.4(2) ?
P1 C13 Au3 . . 102.8(2) ?
P2 C13 H13A . . 111.3 ?
P1 C13 H13A . . 111.3 ?
Au3 C13 H13A . . 111.3 ?
C15 C14 C19 . . 119.8(5) ?
C15 C14 P2 . . 119.7(4) ?
C19 C14 P2 . . 120.5(4) ?
C14 C15 C16 . . 120.2(6) ?
C14 C15 H15A . . 119.9 ?
C16 C15 H15A . . 119.9 ?
C17 C16 C15 . . 119.3(7) ?
C17 C16 H16A . . 120.3 ?
C15 C16 H16A . . 120.3 ?
C16 C17 C18 . . 122.1(6) ?
C16 C17 H17A . . 119.0 ?
C18 C17 H17A . . 119.0 ?
C17 C18 C19 . . 119.3(6) ?
C17 C18 H18A . . 120.3 ?
C19 C18 H18A . . 120.3 ?
C14 C19 C18 . . 119.3(6) ?
C14 C19 H19A . . 120.3 ?
C18 C19 H19A . . 120.3 ?
C21 C20 C25 . . 121.5(5) ?
C21 C20 H20A . . 119.3 ?
C25 C20 H20A . . 119.3 ?
C20 C21 C22 . . 119.4(5) ?
C20 C21 H21A . . 120.3 ?
C22 C21 H21A . . 120.3 ?
C21 C22 C23 . . 120.0(5) ?
C21 C22 H22A . . 120.0 ?
C23 C22 H22A . . 120.0 ?
C22 C23 C24 . . 120.8(5) ?
C22 C23 H23A . . 119.6 ?
C24 C23 H23A . . 119.6 ?
C23 C24 C25 . . 119.2(5) ?
C23 C24 H24A . . 120.4 ?
C25 C24 H24A . . 120.4 ?
C20 C25 C24 . . 118.9(5) ?
C20 C25 P2 . . 119.3(4) ?
C24 C25 P2 . . 121.7(4) ?
C27 C26 C31 . . 118.6(5) ?
C27 C26 P3 . . 118.4(4) ?
C31 C26 P3 . . 123.0(4) ?
C28 C27 C26 . . 121.2(5) ?
C28 C27 H27A . . 119.4 ?
C26 C27 H27A . . 119.4 ?
C27 C28 C29 . . 119.6(5) ?
C27 C28 H28A . . 120.2 ?
C29 C28 H28A . . 120.2 ?
C30 C29 C28 . . 119.6(5) ?
C30 C29 H29A . . 120.2 ?
C28 C29 H29A . . 120.2 ?
C29 C30 C31 . . 121.0(5) ?
C29 C30 H30A . . 119.5 ?
C31 C30 H30A . . 119.5 ?
C30 C31 C26 . . 120.0(5) ?
C30 C31 H31A . . 120.0 ?
C26 C31 H31A . . 120.0 ?
C33 C32 C37 . . 120.0(5) ?
C33 C32 H32A . . 120.0 ?
C37 C32 H32A . . 120.0 ?
C34 C33 C32 . . 120.3(5) ?
C34 C33 H33A . . 119.9 ?
C32 C33 H33A . . 119.9 ?
C35 C34 C33 . . 120.3(5) ?
C35 C34 H34A . . 119.8 ?
C33 C34 H34A . . 119.8 ?
C34 C35 C36 . . 120.1(5) ?
C34 C35 H35A . . 120.0 ?
C36 C35 H35A . . 120.0 ?
C37 C36 C35 . . 119.8(5) ?
C37 C36 H36A . . 120.1 ?
C35 C36 H36A . . 120.1 ?
C32 C37 C36 . . 119.5(5) ?
C32 C37 P3 . . 121.2(4) ?
C36 C37 P3 . . 119.3(4) ?
P4 C38 P3 . . 113.3(3) ?
P4 C38 H38A . . 108.9 ?
P3 C38 H38A . . 108.9 ?
P4 C38 H38B . . 108.9 ?
P3 C38 H38B . . 108.9 ?
H38A C38 H38B . . 107.7 ?
C40 C39 C44 . . 118.8(5) ?
C40 C39 P4 . . 122.2(4) ?
C44 C39 P4 . . 119.0(4) ?
C41 C40 C39 . . 119.9(5) ?
C41 C40 H40A . . 120.0 ?
C39 C40 H40A . . 120.0 ?
C40 C41 C42 . . 120.9(5) ?
C40 C41 H41A . . 119.6 ?
C42 C41 H41A . . 119.6 ?
C43 C42 C41 . . 119.1(5) ?
C43 C42 H42A . . 120.4 ?
C41 C42 H42A . . 120.4 ?
C44 C43 C42 . . 120.6(5) ?
C44 C43 H43A . . 119.7 ?
C42 C43 H43A . . 119.7 ?
C43 C44 C39 . . 120.7(5) ?
C43 C44 H44A . . 119.7 ?
C39 C44 H44A . . 119.7 ?
C50 C45 C46 . . 120.9(5) ?
C50 C45 H45A . . 119.5 ?
C46 C45 H45A . . 119.5 ?
C47 C46 C45 . . 118.9(5) ?
C47 C46 H46A . . 120.6 ?
C45 C46 H46A . . 120.6 ?
C48 C47 C46 . . 121.0(5) ?
C48 C47 H47A . . 119.5 ?
C46 C47 H47A . . 119.5 ?
C47 C48 C49 . . 120.3(5) ?
C47 C48 H48A . . 119.9 ?
C49 C48 H48A . . 119.9 ?
C48 C49 C50 . . 119.1(5) ?
C48 C49 H49A . . 120.4 ?
C50 C49 H49A . . 120.4 ?
C45 C50 C49 . . 119.7(5) ?
C45 C50 P4 . . 120.0(4) ?
C49 C50 P4 . . 120.1(4) ?
O1 C51 C52 . . 106.1(6) ?
O1 C51 H51A . . 110.5 ?
C52 C51 H51A . . 110.5 ?
O1 C51 H51B . . 110.5 ?
C52 C51 H51B . . 110.5 ?
H51A C51 H51B . . 108.7 ?
C53 C52 C51 . . 99.2(7) ?
C53 C52 H52A . . 111.9 ?
C51 C52 H52A . . 111.9 ?
C53 C52 H52B . . 111.9 ?
C51 C52 H52B . . 111.9 ?
H52A C52 H52B . . 109.6 ?
C54 C53 C52 . . 105.3(6) ?
C54 C53 H53A . . 110.7 ?
C52 C53 H53A . . 110.7 ?
C54 C53 H53B . . 110.7 ?
C52 C53 H53B . . 110.7 ?
H53A C53 H53B . . 108.8 ?
O1 C54 C53 . . 106.8(6) ?
O1 C54 H54A . . 110.4 ?
C53 C54 H54A . . 110.4 ?
O1 C54 H54B . . 110.4 ?
C53 C54 H54B . . 110.4 ?
H54A C54 H54B . . 108.6 ?
O2 C55 C56 . . 108.0(7) ?
O2 C55 H55A . . 110.1 ?
C56 C55 H55A . . 110.1 ?
O2 C55 H55B . . 110.1 ?
C56 C55 H55B . . 110.1 ?
H55A C55 H55B . . 108.4 ?
C55 C56 C57 . . 103.7(7) ?
C55 C56 H56A . . 111.0 ?
C57 C56 H56A . . 111.0 ?
C55 C56 H56B . . 111.0 ?
C57 C56 H56B . . 111.0 ?
H56A C56 H56B . . 109.0 ?
C58 C57 C56 . . 103.3(6) ?
C58 C57 H57A . . 111.1 ?
C56 C57 H57A . . 111.1 ?
C58 C57 H57B . . 111.1 ?
C56 C57 H57B . . 111.1 ?
H57A C57 H57B . . 109.1 ?
O2 C58 C57 . . 107.3(6) ?
O2 C58 H58A . . 110.3 ?
C57 C58 H58A . . 110.3 ?
O2 C58 H58B . . 110.3 ?
C57 C58 H58B . . 110.3 ?
H58A C58 H58B . . 108.5 ?

loop_
_geom_bond_atom_site_label_1
_geom_bond_atom_site_label_2
_geom_bond_site_symmetry_2
_geom_bond_distance
_geom_bond_publ_flag
Au1 P1 . 2.2356(13) ?
Au1 Cl1 . 2.3091(12) ?
Au1 Au2 . 3.3177(3) ?
Au2 P2 . 2.2338(13) ?
Au2 Cl2 . 2.2950(13) ?
Au3 C13 . 2.114(5) ?
Au3 P3 . 2.2710(13) ?
Au3 Au4 . 3.2945(3) ?
Au4 P4 . 2.2256(13) ?
Au4 Cl4 . 2.2806(12) ?
P1 C13 . 1.800(5) ?
P1 C1 . 1.822(5) ?
P1 C12 . 1.825(5) ?
P2 C13 . 1.797(5) ?
P2 C25 . 1.818(5) ?
P2 C14 . 1.820(5) ?
P3 C26 . 1.809(5) ?
P3 C37 . 1.819(5) ?
P3 C38 . 1.823(5) ?
P4 C39 . 1.805(5) ?
P4 C50 . 1.816(5) ?
P4 C38 . 1.820(5) ?
O1 C54 . 1.439(8) ?
O1 C51 . 1.447(8) ?
O2 C58 . 1.391(8) ?
O2 C55 . 1.424(9) ?
C1 C2 . 1.369(7) ?
C1 C6 . 1.381(7) ?
C2 C3 . 1.394(8) ?
C2 H2A . 0.9500 ?
C3 C4 . 1.351(8) ?
C3 H3A . 0.9500 ?
C4 C5 . 1.382(8) ?
C4 H4A . 0.9500 ?
C5 C6 . 1.369(7) ?
C5 H5A . 0.9500 ?
C6 H6A . 0.9500 ?
C7 C8 . 1.374(8) ?
C7 C12 . 1.379(7) ?
C7 H7A . 0.9500 ?
C8 C9 . 1.379(8) ?
C8 H8A . 0.9500 ?
C9 C10 . 1.370(8) ?
C9 H9A . 0.9500 ?
C10 C11 . 1.393(7) ?
C10 H10A . 0.9500 ?
C11 C12 . 1.405(7) ?
C11 H11A . 0.9500 ?
C13 H13A . 1.0000 ?
C14 C15 . 1.385(8) ?
C14 C19 . 1.389(7) ?
C15 C16 . 1.392(8) ?
C15 H15A . 0.9500 ?
C16 C17 . 1.352(9) ?
C16 H16A . 0.9500 ?
C17 C18 . 1.371(9) ?
C17 H17A . 0.9500 ?
C18 C19 . 1.399(8) ?
C18 H18A . 0.9500 ?
C19 H19A . 0.9500 ?
C20 C21 . 1.378(7) ?
C20 C25 . 1.384(7) ?
C20 H20A . 0.9500 ?
C21 C22 . 1.378(8) ?
C21 H21A . 0.9500 ?
C22 C23 . 1.380(8) ?
C22 H22A . 0.9500 ?
C23 C24 . 1.385(7) ?
C23 H23A . 0.9500 ?
C24 C25 . 1.401(7) ?
C24 H24A . 0.9500 ?
C26 C27 . 1.386(7) ?
C26 C31 . 1.393(7) ?
C27 C28 . 1.378(7) ?
C27 H27A . 0.9500 ?
C28 C29 . 1.382(7) ?
C28 H28A . 0.9500 ?
C29 C30 . 1.375(7) ?
C29 H29A . 0.9500 ?
C30 C31 . 1.377(7) ?
C30 H30A . 0.9500 ?
C31 H31A . 0.9500 ?
C32 C33 . 1.384(7) ?
C32 C37 . 1.387(7) ?
C32 H32A . 0.9500 ?
C33 C34 . 1.382(8) ?
C33 H33A . 0.9500 ?
C34 C35 . 1.366(7) ?
C34 H34A . 0.9500 ?
C35 C36 . 1.397(7) ?
C35 H35A . 0.9500 ?
C36 C37 . 1.393(7) ?
C36 H36A . 0.9500 ?
C38 H38A . 0.9900 ?
C38 H38B . 0.9900 ?
C39 C40 . 1.396(7) ?
C39 C44 . 1.397(7) ?
C40 C41 . 1.376(7) ?
C40 H40A . 0.9500 ?
C41 C42 . 1.391(8) ?
C41 H41A . 0.9500 ?
C42 C43 . 1.381(8) ?
C42 H42A . 0.9500 ?
C43 C44 . 1.371(7) ?
C43 H43A . 0.9500 ?
C44 H44A . 0.9500 ?
C45 C50 . 1.377(7) ?
C45 C46 . 1.384(7) ?
C45 H45A . 0.9500 ?
C46 C47 . 1.377(7) ?
C46 H46A . 0.9500 ?
C47 C48 . 1.373(7) ?
C47 H47A . 0.9500 ?
C48 C49 . 1.385(7) ?
C48 H48A . 0.9500 ?
C49 C50 . 1.396(7) ?
C49 H49A . 0.9500 ?
C51 C52 . 1.513(9) ?
C51 H51A . 0.9900 ?
C51 H51B . 0.9900 ?
C52 C53 . 1.499(10) ?
C52 H52A . 0.9900 ?
C52 H52B . 0.9900 ?
C53 C54 . 1.443(9) ?
C53 H53A . 0.9900 ?
C53 H53B . 0.9900 ?
C54 H54A . 0.9900 ?
C54 H54B . 0.9900 ?
C55 C56 . 1.501(11) ?
C55 H55A . 0.9900 ?
C55 H55B . 0.9900 ?
C56 C57 . 1.514(10) ?
C56 H56A . 0.9900 ?
C56 H56B . 0.9900 ?
C57 C58 . 1.472(9) ?
C57 H57A . 0.9900 ?
C57 H57B . 0.9900 ?
C58 H58A . 0.9900 ?
C58 H58B . 0.9900 ?

loop_
_geom_torsion_atom_site_label_1
_geom_torsion_atom_site_label_2
_geom_torsion_atom_site_label_3
_geom_torsion_atom_site_label_4
_geom_torsion_site_symmetry_1
_geom_torsion_site_symmetry_2
_geom_torsion_site_symmetry_3
_geom_torsion_site_symmetry_4
_geom_torsion
_geom_torsion_publ_flag
P1 Au1 Au2 P2 . . . . -0.37(5) ?
Cl1 Au1 Au2 P2 . . . . 179.53(5) ?
P1 Au1 Au2 Cl2 . . . . -179.83(5) ?
Cl1 Au1 Au2 Cl2 . . . . 0.08(5) ?
C13 Au3 Au4 P4 . . . . -159.40(14) ?
P3 Au3 Au4 P4 . . . . 23.07(5) ?
C13 Au3 Au4 Cl4 . . . . 19.84(14) ?
P3 Au3 Au4 Cl4 . . . . -157.70(5) ?
Au2 Au1 P1 C13 . . . . -26.52(17) ?
Au2 Au1 P1 C1 . . . . 98.65(17) ?
Au2 Au1 P1 C12 . . . . -145.32(17) ?
Au1 Au2 P2 C13 . . . . 27.05(17) ?
Au1 Au2 P2 C25 . . . . 144.44(18) ?
Au1 Au2 P2 C14 . . . . -98.71(18) ?
Au4 Au3 P3 C26 . . . . -166.56(17) ?
Au4 Au3 P3 C37 . . . . 73.93(17) ?
Au4 Au3 P3 C38 . . . . -46.32(17) ?
Au3 Au4 P4 C39 . . . . 120.06(17) ?
Au3 Au4 P4 C50 . . . . -117.43(17) ?
Au3 Au4 P4 C38 . . . . 0.83(18) ?
C13 P1 C1 C2 . . . . 111.2(5) ?
C12 P1 C1 C2 . . . . -137.5(5) ?
Au1 P1 C1 C2 . . . . -17.0(5) ?
C13 P1 C1 C6 . . . . -67.5(5) ?
C12 P1 C1 C6 . . . . 43.8(5) ?
Au1 P1 C1 C6 . . . . 164.4(4) ?
C6 C1 C2 C3 . . . . 1.6(9) ?
P1 C1 C2 C3 . . . . -177.0(5) ?
C1 C2 C3 C4 . . . . -2.3(11) ?
C2 C3 C4 C5 . . . . 1.0(11) ?
C3 C4 C5 C6 . . . . 0.9(10) ?
C4 C5 C6 C1 . . . . -1.5(9) ?
C2 C1 C6 C5 . . . . 0.2(9) ?
P1 C1 C6 C5 . . . . 178.9(5) ?
C12 C7 C8 C9 . . . . -0.8(9) ?
C7 C8 C9 C10 . . . . -0.4(9) ?
C8 C9 C10 C11 . . . . 0.2(9) ?
C9 C10 C11 C12 . . . . 1.0(8) ?
C8 C7 C12 C11 . . . . 2.1(8) ?
C8 C7 C12 P1 . . . . -177.5(5) ?
C10 C11 C12 C7 . . . . -2.2(7) ?
C10 C11 C12 P1 . . . . 177.4(4) ?
C13 P1 C12 C7 . . . . -151.7(4) ?
C1 P1 C12 C7 . . . . 93.9(4) ?
Au1 P1 C12 C7 . . . . -27.3(5) ?
C13 P1 C12 C11 . . . . 28.7(5) ?
C1 P1 C12 C11 . . . . -85.7(4) ?
Au1 P1 C12 C11 . . . . 153.1(4) ?
C25 P2 C13 P1 . . . . -176.5(2) ?
C14 P2 C13 P1 . . . . 70.3(3) ?
Au2 P2 C13 P1 . . . . -56.1(3) ?
C25 P2 C13 Au3 . . . . -64.4(3) ?
C14 P2 C13 Au3 . . . . -177.6(2) ?
Au2 P2 C13 Au3 . . . . 56.1(2) ?
C1 P1 C13 P2 . . . . -70.8(3) ?
C12 P1 C13 P2 . . . . 178.6(2) ?
Au1 P1 C13 P2 . . . . 56.1(3) ?
C1 P1 C13 Au3 . . . . 175.6(2) ?
C12 P1 C13 Au3 . . . . 64.9(3) ?
Au1 P1 C13 Au3 . . . . -57.5(2) ?
Au4 Au3 C13 P2 . . . . 111.11(19) ?
Au4 Au3 C13 P1 . . . . -128.78(17) ?
C13 P2 C14 C15 . . . . -136.6(4) ?
C25 P2 C14 C15 . . . . 110.6(5) ?
Au2 P2 C14 C15 . . . . -9.2(5) ?
C13 P2 C14 C19 . . . . 42.7(5) ?
C25 P2 C14 C19 . . . . -70.1(5) ?
Au2 P2 C14 C19 . . . . 170.1(4) ?
C19 C14 C15 C16 . . . . 0.8(8) ?
P2 C14 C15 C16 . . . . -179.9(4) ?
C14 C15 C16 C17 . . . . -1.1(9) ?
C15 C16 C17 C18 . . . . -0.4(10) ?
C16 C17 C18 C19 . . . . 2.1(10) ?
C15 C14 C19 C18 . . . . 0.9(8) ?
P2 C14 C19 C18 . . . . -178.4(4) ?
C17 C18 C19 C14 . . . . -2.3(9) ?
C25 C20 C21 C22 . . . . 1.4(8) ?
C20 C21 C22 C23 . . . . -3.0(8) ?
C21 C22 C23 C24 . . . . 1.9(8) ?
C22 C23 C24 C25 . . . . 0.9(8) ?
C21 C20 C25 C24 . . . . 1.4(7) ?
C21 C20 C25 P2 . . . . -175.6(4) ?
C23 C24 C25 C20 . . . . -2.6(7) ?
C23 C24 C25 P2 . . . . 174.4(4) ?
C13 P2 C25 C20 . . . . 165.0(4) ?
C14 P2 C25 C20 . . . . -78.2(4) ?
Au2 P2 C25 C20 . . . . 42.5(4) ?
C13 P2 C25 C24 . . . . -11.9(5) ?
C14 P2 C25 C24 . . . . 104.9(4) ?
Au2 P2 C25 C24 . . . . -134.5(4) ?
C37 P3 C26 C27 . . . . 91.9(4) ?
C38 P3 C26 C27 . . . . -156.7(4) ?
Au3 P3 C26 C27 . . . . -31.3(4) ?
C37 P3 C26 C31 . . . . -84.7(5) ?
C38 P3 C26 C31 . . . . 26.7(5) ?
Au3 P3 C26 C31 . . . . 152.1(4) ?
C31 C26 C27 C28 . . . . 2.3(8) ?
P3 C26 C27 C28 . . . . -174.5(4) ?
C26 C27 C28 C29 . . . . 0.1(8) ?
C27 C28 C29 C30 . . . . -2.5(8) ?
C28 C29 C30 C31 . . . . 2.4(8) ?
C29 C30 C31 C26 . . . . 0.1(9) ?
C27 C26 C31 C30 . . . . -2.4(8) ?
P3 C26 C31 C30 . . . . 174.2(4) ?
C37 C32 C33 C34 . . . . 1.5(8) ?
C32 C33 C34 C35 . . . . -0.8(8) ?
C33 C34 C35 C36 . . . . -0.1(8) ?
C34 C35 C36 C37 . . . . 0.3(8) ?
C33 C32 C37 C36 . . . . -1.2(8) ?
C33 C32 C37 P3 . . . . 179.3(4) ?
C35 C36 C37 C32 . . . . 0.3(7) ?
C35 C36 C37 P3 . . . . 179.8(4) ?
C26 P3 C37 C32 . . . . 59.2(5) ?
C38 P3 C37 C32 . . . . -51.8(5) ?
Au3 P3 C37 C32 . . . . -177.0(4) ?
C26 P3 C37 C36 . . . . -120.2(4) ?
C38 P3 C37 C36 . . . . 128.8(4) ?
Au3 P3 C37 C36 . . . . 3.5(5) ?
C39 P4 C38 P3 . . . . -157.2(3) ?
C50 P4 C38 P3 . . . . 89.7(3) ?
Au4 P4 C38 P3 . . . . -33.2(3) ?
C26 P3 C38 P4 . . . . -172.3(3) ?
C37 P3 C38 P4 . . . . -60.8(3) ?
Au3 P3 C38 P4 . . . . 63.0(3) ?
C50 P4 C39 C40 . . . . 75.2(5) ?
C38 P4 C39 C40 . . . . -34.9(5) ?
Au4 P4 C39 C40 . . . . -159.9(4) ?
C50 P4 C39 C44 . . . . -103.2(4) ?
C38 P4 C39 C44 . . . . 146.6(4) ?
Au4 P4 C39 C44 . . . . 21.6(5) ?
C44 C39 C40 C41 . . . . 1.3(8) ?
P4 C39 C40 C41 . . . . -177.1(4) ?
C39 C40 C41 C42 . . . . -0.9(8) ?
C40 C41 C42 C43 . . . . 0.1(9) ?
C41 C42 C43 C44 . . . . 0.1(9) ?
C42 C43 C44 C39 . . . . 0.3(8) ?
C40 C39 C44 C43 . . . . -1.0(8) ?
P4 C39 C44 C43 . . . . 177.4(4) ?
C50 C45 C46 C47 . . . . 0.5(8) ?
C45 C46 C47 C48 . . . . 1.1(8) ?
C46 C47 C48 C49 . . . . -0.9(8) ?
C47 C48 C49 C50 . . . . -0.9(8) ?
C46 C45 C50 C49 . . . . -2.3(7) ?
C46 C45 C50 P4 . . . . 172.7(4) ?
C48 C49 C50 C45 . . . . 2.5(7) ?
C48 C49 C50 P4 . . . . -172.5(4) ?
C39 P4 C50 C45 . . . . 128.0(4) ?
C38 P4 C50 C45 . . . . -121.6(4) ?
Au4 P4 C50 C45 . . . . 2.7(4) ?
C39 P4 C50 C49 . . . . -57.1(4) ?
C38 P4 C50 C49 . . . . 53.3(4) ?
Au4 P4 C50 C49 . . . . 177.7(3) ?
C54 O1 C51 C52 . . . . -17.8(8) ?
O1 C51 C52 C53 . . . . 33.9(8) ?
C51 C52 C53 C54 . . . . -38.2(10) ?
C51 O1 C54 C53 . . . . -6.9(8) ?
C52 C53 C54 O1 . . . . 29.2(10) ?
C58 O2 C55 C56 . . . . 25.4(10) ?
O2 C55 C56 C57 . . . . -5.4(11) ?
C55 C56 C57 C58 . . . . -15.1(10) ?
C55 O2 C58 C57 . . . . -35.9(8) ?
C56 C57 C58 O2 . . . . 31.8(9) ?
